data_2011318
loop_
_publ_author_name
'Ohgo, Yoshiki'
'Ohashi, Yuji'
'Hagiwara, Mieko'
'Shida, Mitsuru'
'Arai, Yoshifusa'
'Takeuchi, Seiji'
'Ohgo, Yoshiaki'

_publ_section_title
;(2-Carbamoylethyl)bis(dimethylglyoximato-<i>N</i>,<i>N</i>')[(<i>R</i>)-1-(1-naphthyl)ethylamine]cobalt(III)
 ethanol solvate and
 bis(dimethylglyoximato-<i>N</i>,<i>N</i>')[2-(<i>N</i>-methylcarbamoyl)ethyl][methyl
 (<i>S</i>)-phenylalaninate-<i>N</i>]cobalt(III)
;
_journal_issue 9
_journal_name_full 'Acta Crystallographica Section C'
_journal_page_first 1062
_journal_page_last 1064
_journal_paper_doi 10.1107/S010827010000826X
_journal_volume 56
_journal_year 2000
_chemical_formula_iupac '[Co(C4 H7 N2 O2 )2 (C3 H6 NO)(C12 H13 N)] , C2 H6 O'
_chemical_formula_moiety 'C25 H39 Co1 N6 O6'
_chemical_formula_sum 'C25 H39 Co N6 O6'
_chemical_formula_weight 578.55
_chemical_name_systematic
;(2-Carbamoylethyl)bis(dimethylglyoximato)
[(R)-1-(1-naphthyl)ethylamine]cobalt(III)
;
_space_group_IT_number 4
_symmetry_cell_setting monoclinic
_symmetry_space_group_name_Hall 'P 2yb'
_symmetry_space_group_name_H-M 'P 1 21 1'
_cell_angle_alpha 90.00
_cell_angle_beta 105.48(3)
_cell_angle_gamma 90.00
_cell_formula_units_Z 2
_cell_length_a 7.852(3)
_cell_length_b 15.962(5)
_cell_length_c 11.951(4)
_cell_measurement_reflns_used 25
_cell_measurement_temperature 298
_cell_measurement_theta_max 15.00
_cell_measurement_theta_min 12.50
_cell_volume 1443.5(9)
_computing_cell_refinement
;
MSC/AFC Diffractometer Control Software
;
_computing_data_collection
;
MSC/AFC Diffractometer Control Software (Molecular Structure Corporation,
1992a)
;
_computing_data_reduction
;
TEXSAN (Molecular
Structure Corporation, 1992b)
;
_computing_molecular_graphics 'ORTEP (Johnson, 1965)'
_computing_publication_material SHELXL97
_computing_structure_refinement 'SHELXL97 (Sheldrick, 1997)'
_computing_structure_solution
;
SAPI-91 (Fan, 1991)
;
_diffrn_ambient_temperature 298
_diffrn_measured_fraction_theta_full 1.000
_diffrn_measured_fraction_theta_max 1.000
_diffrn_measurement_device_type 'RIGAKU AFC5'
_diffrn_measurement_method \w/2\q
_diffrn_radiation_monochromator graphite
_diffrn_radiation_source 'rotating anode'
_diffrn_radiation_type MoK\a
_diffrn_radiation_wavelength .71073
_diffrn_reflns_av_R_equivalents .0000
_diffrn_reflns_av_sigmaI/netI .0253
_diffrn_reflns_limit_h_max 10
_diffrn_reflns_limit_h_min 0
_diffrn_reflns_limit_k_max 20
_diffrn_reflns_limit_k_min 0
_diffrn_reflns_limit_l_max 14
_diffrn_reflns_limit_l_min -15
_diffrn_reflns_number 3442
_diffrn_reflns_theta_full 27.50
_diffrn_reflns_theta_max 27.50
_diffrn_reflns_theta_min 1.77
_diffrn_standards_decay_% none
_diffrn_standards_interval_count 100
_diffrn_standards_interval_time 50
_diffrn_standards_number 3
_exptl_absorpt_coefficient_mu .642
_exptl_absorpt_correction_T_max .939
_exptl_absorpt_correction_T_min .740
_exptl_absorpt_correction_type psi-scan
_exptl_absorpt_process_details
;
(North et al., 1968)
;
_exptl_crystal_colour red
_exptl_crystal_density_diffrn 1.331
_exptl_crystal_density_method 'not measured'
_exptl_crystal_description prismatic
_exptl_crystal_F_000 612
_exptl_crystal_size_max .50
_exptl_crystal_size_mid .50
_exptl_crystal_size_min .10
_refine_diff_density_max 1.052
_refine_diff_density_min -.393
_refine_ls_abs_structure_details 'Flack H D (1983), Acta Cryst. A39, 876-881'
_refine_ls_abs_structure_Flack .00(2)
_refine_ls_extinction_method none
_refine_ls_goodness_of_fit_ref 1.120
_refine_ls_hydrogen_treatment mixed
_refine_ls_matrix_type full
_refine_ls_number_parameters 356
_refine_ls_number_reflns 3442
_refine_ls_number_restraints 0
_refine_ls_restrained_S_all 1.120
_refine_ls_R_factor_all .0619
_refine_ls_R_factor_gt .0539
_refine_ls_shift/su_max <0.001
_refine_ls_shift/su_mean .000
_refine_ls_structure_factor_coef Fsqd
_refine_ls_weighting_details 'w = 1/[\s^2^(Fo^2^)+(0.0887P)^2^] where P=(Fo^2^+2Fc^2^)/3'
_refine_ls_weighting_scheme calc
_refine_ls_wR_factor_ref .1238
_reflns_number_gt 3097
_reflns_number_total 3442
_reflns_threshold_expression I>2\s(I)
_cod_data_source_file gd1103.cif
_cod_data_source_block I
_cod_depositor_comments
;
The following automatic conversions were performed:
'_symmetry_cell_setting' value 'Monoclinic' changed to 'monoclinic'
according to '/home/saulius/struct/CIF-dictionaries/cif_core.dic'
dictionary named 'cif_core.dic' version 2.4.1 from 2010-06-29.

Automatic conversion script
Id: cif_fix_enum 1527 2010-12-29 10:47:43Z saulius 

The following automatic conversions were performed:

'_symmetry_cell_setting' value 'Monoclinic' changed to 'monoclinic'
according to /home/saulius/struct/CIF-dictionaries/cif_core.dic
dictionary named 'cif_core.dic' version 2.4.1 from 2010-06-29.

Automatic conversion script
Id: cif_fix_values 1715 2011-07-08 13:25:40Z adriana 

The following automatic conversions were performed:

'_refine_ls_weighting_scheme' value 'calc w =
1/[\s^2^(Fo^2^)+(0.0887P)^2^] where P=(Fo^2^+2Fc^2^)/3' was changed
to 'calc'. New tag '_refine_ls_weighting_details' was created. The
value of the new tag was set to 'w = 1/[\s^2^(Fo^2^)+(0.0887P)^2^]
where P=(Fo^2^+2Fc^2^)/3'.

Automatic conversion script
Id: cif_fix_values 3143 2015-03-26 13:38:13Z robertas 
;
_cod_original_cell_volume 1443.6(9)
_cod_original_sg_symbol_H-M 'P 21'
_cod_original_formula_sum 'C23 H33 Co1 N6 O5 , C2 H6 O'
_cod_database_code 2011318
_cod_database_fobs_code 2011318

loop_
_symmetry_equiv_pos_as_xyz
'x, y, z'
'-x, y+1/2, -z'

loop_
_atom_site_label
_atom_site_fract_x
_atom_site_fract_y
_atom_site_fract_z
_atom_site_U_iso_or_equiv
_atom_site_adp_type
_atom_site_calc_flag
_atom_site_refinement_flags
_atom_site_occupancy
_atom_site_disorder_assembly
_atom_site_disorder_group
_atom_site_type_symbol
Co1 .06936(6) .00589(3) -.11717(4) .03043(14) Uani d . 1 . . Co
O1 -.2735(4) -.0596(2) -.1403(3) .0499(8) Uani d . 1 . . O
O2 .3880(5) -.0320(3) .0580(4) .0701(11) Uani d . 1 . . O
H02 .3975 .0099 -.0031 .084 Uiso d . 1 . . H
O3 .4110(4) .0719(3) -.0926(4) .0627(9) Uani d . 1 . . O
O4 -.2501(4) .0446(2) -.2911(3) .0482(7) Uani d . 1 . . O
H04 -.2596 .0025 -.2304 .058 Uiso d . 1 . . H
O5 -.0752(5) .2455(2) .0912(4) .0577(9) Uani d . 1 . . O
N1 -.1060(5) -.0585(2) -.0753(3) .0373(7) Uani d . 1 . . N
N2 .2112(5) -.0447(2) .0186(3) .0447(8) Uani d . 1 . . N
N3 .2429(5) .0745(2) -.1539(3) .0427(8) Uani d . 1 . . N
N4 -.0752(4) .0600(2) -.2484(3) .0364(7) Uani d . 1 . . N
N5 -.3610(6) .2083(3) .0375(4) .0614(12) Uani d . 1 . . N
H05A -.3902 .2478 .0777 .074 Uiso calc R 1 . . H
H05B -.4404 .1748 -.0020 .074 Uiso calc R 1 . . H
N6 .1271(5) -.0958(2) -.2113(3) .0356(7) Uani d . 1 . . N
H06A .2426 -.0924 -.2087 .043 Uiso calc R 1 . . H
H06B .1134 -.1426 -.1727 .043 Uiso calc R 1 . . H
C1 -.0565(7) -.1014(3) .0196(4) .0469(10) Uani d . 1 . . C
C2 .1337(7) -.0943(3) .0752(4) .0499(11) Uani d . 1 . . C
C3 .1887(7) .1245(3) -.2408(5) .0503(11) Uani d . 1 . . C
C4 .0005(7) .1161(3) -.2965(4) .0480(11) Uani d . 1 . . C
C5 -.1805(10) -.1532(4) .0661(6) .0714(17) Uani d . 1 . . C
H5A -.1309 -.1622 .1478 .107 Uiso calc R 1 . . H
H5B -.1988 -.2062 .0268 .107 Uiso calc R 1 . . H
H5C -.2914 -.1245 .0537 .107 Uiso calc R 1 . . H
C6 .2278(10) -.1395(5) .1829(5) .0798(19) Uani d . 1 . . C
H6A .1895 -.1969 .1779 .120 Uiso calc R 1 . . H
H6B .2016 -.1134 .2488 .120 Uiso calc R 1 . . H
H6C .3528 -.1375 .1916 .120 Uiso calc R 1 . . H
C7 .3112(10) .1829(4) -.2808(7) .081(2) Uani d . 1 . . C
H7A .2804 .2398 -.2693 .121 Uiso calc R 1 . . H
H7B .3006 .1736 -.3618 .121 Uiso calc R 1 . . H
H7C .4308 .1724 -.2369 .121 Uiso calc R 1 . . H
C8 -.1017(10) .1670(4) -.3989(5) .0737(18) Uani d . 1 . . C
H8A -.0704 .1493 -.4676 .111 Uiso calc R 1 . . H
H8B -.0736 .2252 -.3850 .111 Uiso calc R 1 . . H
H8C -.2261 .1588 -.4092 .111 Uiso calc R 1 . . H
C9 .0213(6) .1003(3) -.0182(4) .0424(9) Uani d . 1 . . C
H9A .0639 .0834 .0624 .051 Uiso calc R 1 . . H
H9B .0916 .1481 -.0291 .051 Uiso calc R 1 . . H
C10 -.1610(8) .1284(4) -.0376(7) .077(2) Uani d . 1 . . C
H10A -.2313 .0808 -.0260 .093 Uiso calc R 1 . . H
H10B -.2039 .1451 -.1183 .093 Uiso calc R 1 . . H
C11 -.1954(6) .1992(3) .0362(4) .0442(10) Uani d . 1 . . C
C20 .0295(6) -.1083(3) -.3339(4) .0376(9) Uani d . 1 . . C
H20 -.0939 -.0926 -.3422 .045 Uiso calc R 1 . . H
C21 .0324(8) -.2007(3) -.3684(5) .0565(12) Uani d . 1 . . C
H21A -.0407 -.2083 -.4461 .085 Uiso calc R 1 . . H
H21B -.0118 -.2346 -.3159 .085 Uiso calc R 1 . . H
H21C .1514 -.2171 -.3647 .085 Uiso calc R 1 . . H
C22 .0988(5) -.0540(3) -.4169(4) .0402(8) Uani d . 1 . . C
C23 .2743(6) -.0335(4) -.3950(4) .0501(10) Uani d . 1 . . C
H23 .3518 -.0501 -.3252 .060 Uiso calc R 1 . . H
C24 .3401(6) .0120(5) -.4754(4) .0647(13) Uani d . 1 . . C
H24 .4602 .0236 -.4596 .078 Uiso calc R 1 . . H
C25 .2281(8) .0386(4) -.5759(4) .0638(14) Uani d . 1 . . C
H25 .2727 .0698 -.6274 .077 Uiso calc R 1 . . H
C26 .0470(7) .0206(4) -.6045(4) .0548(14) Uani d . 1 . . C
C27 -.0689(9) .0509(5) -.7070(5) .0734(17) Uani d . 1 . . C
H27 -.0245 .0839 -.7569 .088 Uiso calc R 1 . . H
C28 -.2466(10) .0330(5) -.7358(5) .086(2) Uani d . 1 . . C
H28 -.3218 .0528 -.8046 .103 Uiso calc R 1 . . H
C29 -.3114(9) -.0157(6) -.6591(5) .086(2) Uani d . 1 . . C
H29 -.4312 -.0285 -.6781 .103 Uiso calc R 1 . . H
C30 -.2042(7) -.0450(4) -.5570(5) .0640(14) Uani d . 1 . . C
H30 -.2527 -.0768 -.5080 .077 Uiso calc R 1 . . H
C31 -.0212(7) -.0278(3) -.5246(4) .0465(10) Uani d . 1 . . C
C32 -.4245(13) -.2529(7) -.2627(9) .112(3) Uani d . 1 . . C
H32A -.2997 -.2601 -.2251 .135 Uiso calc R 1 . . H
H32B -.4825 -.3062 -.2600 .135 Uiso calc R 1 . . H
C33 -.4461(13) -.2296(9) -.3833(10) .131(4) Uani d . 1 . . C
H33A -.3989 -.2731 -.4218 .196 Uiso calc R 1 . . H
H33B -.3843 -.1782 -.3867 .196 Uiso calc R 1 . . H
H33C -.5694 -.2223 -.4211 .196 Uiso calc R 1 . . H
O10 -.4969(5) -.1910(3) -.1986(4) .0702(11) Uani d . 1 . . O
H010 -.4280 -.1516 -.1809 .105 Uiso calc R 1 . . H

loop_
_atom_site_aniso_label
_atom_site_aniso_U_11
_atom_site_aniso_U_22
_atom_site_aniso_U_33
_atom_site_aniso_U_12
_atom_site_aniso_U_13
_atom_site_aniso_U_23
Co1 .0308(2) .0288(2) .0313(2) -.0003(2) .00761(15) -.0001(2)
O1 .0352(14) .0411(16) .074(2) -.0030(13) .0152(14) .0061(15)
O2 .0483(19) .077(2) .070(2) .0017(18) -.0112(18) .005(2)
O3 .0396(16) .059(2) .088(3) -.0111(16) .0138(17) -.005(2)
O4 .0392(14) .0562(18) .0429(15) .0050(13) .0001(12) .0042(14)
O5 .060(2) .0426(19) .074(2) -.0069(15) .0240(17) -.0239(16)
N1 .0416(17) .0301(15) .0456(18) -.0008(14) .0208(15) .0001(14)
N2 .047(2) .045(2) .0361(17) .0040(16) -.0010(15) -.0008(15)
N3 .0383(17) .0372(17) .055(2) -.0088(15) .0166(15) -.0063(16)
N4 .0397(16) .0350(17) .0346(15) .0046(14) .0101(13) .0011(13)
N5 .051(2) .052(2) .085(3) .0005(19) .024(2) -.025(2)
N6 .0384(17) .0332(16) .0380(17) .0055(13) .0151(14) .0019(13)
C1 .063(3) .036(2) .046(2) .002(2) .023(2) .0059(17)
C2 .070(3) .040(2) .037(2) .009(2) .012(2) .0016(18)
C3 .064(3) .040(2) .058(3) -.010(2) .034(2) -.004(2)
C4 .071(3) .038(2) .040(2) .007(2) .023(2) .0102(18)
C5 .093(5) .062(3) .071(4) -.007(3) .042(4) .017(3)
C6 .102(5) .078(4) .049(3) .014(4) .001(3) .019(3)
C7 .096(5) .060(3) .104(5) -.025(3) .057(4) .007(3)
C8 .105(5) .066(4) .050(3) .015(3) .020(3) .027(3)
C9 .046(2) .037(2) .043(2) -.0002(18) .0101(18) -.0130(17)
C10 .049(3) .075(4) .102(5) .003(3) .010(3) -.057(4)
C11 .049(2) .037(2) .047(2) .0059(19) .0128(19) -.0071(18)
C20 .0385(19) .037(2) .038(2) -.0019(16) .0108(16) -.0051(16)
C21 .071(3) .042(2) .060(3) -.003(2) .023(2) -.015(2)
C22 .0394(19) .047(2) .0369(19) -.0031(17) .0147(16) -.0037(17)
C23 .039(2) .068(3) .045(2) -.001(2) .0136(18) .000(2)
C24 .049(2) .092(4) .059(3) -.016(4) .0240(19) .000(4)
C25 .069(3) .082(4) .047(2) -.013(3) .027(2) .008(2)
C26 .068(3) .063(4) .036(2) -.003(2) .0172(18) .000(2)
C27 .080(4) .095(5) .044(3) -.005(4) .016(3) .007(3)
C28 .081(4) .120(7) .044(3) .004(4) -.004(3) .013(3)
C29 .056(3) .133(8) .057(3) .003(4) -.006(3) -.001(4)
C30 .051(3) .091(4) .047(2) -.009(3) .007(2) .001(3)
C31 .050(2) .055(2) .037(2) .000(2) .0157(18) -.0031(18)
C32 .101(6) .120(8) .124(7) -.002(6) .044(6) .007(6)
C33 .091(6) .164(10) .139(8) .001(7) .033(6) -.011(9)
O10 .055(2) .071(3) .087(3) -.0196(19) .022(2) .008(2)

loop_
_atom_type_symbol
_atom_type_description
_atom_type_scat_dispersion_real
_atom_type_scat_dispersion_imag
_atom_type_scat_source
C C .0033 .0016 'International Tables Vol C Tables 4.2.6.8 and 6.1.1.4'
H H .0000 .0000 'International Tables Vol C Tables 4.2.6.8 and 6.1.1.4'
N N .0061 .0033 'International Tables Vol C Tables 4.2.6.8 and 6.1.1.4'
Cl Cl .1484 .1585 'International Tables Vol C Tables 4.2.6.8 and 6.1.1.4'
Fe Fe .3463 .8444 'International Tables Vol C Tables 4.2.6.8 and 6.1.1.4'

loop_
_geom_angle_atom_site_label_1
_geom_angle_atom_site_label_2
_geom_angle_atom_site_label_3
_geom_angle
N4 Co1 N2 177.43(16)
N4 Co1 N3 81.53(16)
N2 Co1 N3 98.68(17)
N4 Co1 N1 98.63(16)
N2 Co1 N1 81.03(17)
N3 Co1 N1 177.11(16)
N4 Co1 C9 88.89(17)
N2 Co1 C9 88.56(18)
N3 Co1 C9 87.83(17)
N1 Co1 C9 89.28(17)
N4 Co1 N6 94.39(14)
N2 Co1 N6 88.16(15)
N3 Co1 N6 92.95(15)
N1 Co1 N6 89.92(14)
C9 Co1 N6 176.71(17)
N2 O2 H02 96.5(3)
N4 O4 H04 96.5(3)
C1 N1 O1 121.5(4)
C1 N1 Co1 116.8(3)
O1 N1 Co1 121.8(3)
C2 N2 O2 119.3(4)
C2 N2 Co1 117.4(3)
O2 N2 Co1 123.3(3)
C3 N3 O3 122.0(4)
C3 N3 Co1 116.3(3)
O3 N3 Co1 121.8(3)
C4 N4 O4 120.0(4)
C4 N4 Co1 116.2(3)
O4 N4 Co1 123.8(3)
C11 N5 H05A 120.0
C11 N5 H05B 120.0
H05A N5 H05B 120.0
C20 N6 Co1 120.6(3)
C20 N6 H06A 107.2
Co1 N6 H06A 107.2
C20 N6 H06B 107.2
Co1 N6 H06B 107.2
H06A N6 H06B 106.8
N1 C1 C2 112.8(4)
N1 C1 C5 123.1(5)
C2 C1 C5 124.1(5)
N2 C2 C1 112.0(4)
N2 C2 C6 123.7(5)
C1 C2 C6 124.3(5)
N3 C3 C4 112.8(4)
N3 C3 C7 122.5(5)
C4 C3 C7 124.6(5)
N4 C4 C3 113.1(4)
N4 C4 C8 121.7(5)
C3 C4 C8 125.2(5)
C1 C5 H5A 109.5
C1 C5 H5B 109.5
H5A C5 H5B 109.5
C1 C5 H5C 109.5
H5A C5 H5C 109.5
H5B C5 H5C 109.5
C2 C6 H6A 109.5
C2 C6 H6B 109.5
H6A C6 H6B 109.5
C2 C6 H6C 109.5
H6A C6 H6C 109.5
H6B C6 H6C 109.5
C3 C7 H7A 109.5
C3 C7 H7B 109.5
H7A C7 H7B 109.5
C3 C7 H7C 109.5
H7A C7 H7C 109.5
H7B C7 H7C 109.5
C4 C8 H8A 109.5
C4 C8 H8B 109.5
H8A C8 H8B 109.5
C4 C8 H8C 109.5
H8A C8 H8C 109.5
H8B C8 H8C 109.5
C10 C9 Co1 117.8(3)
C10 C9 H9A 107.9
Co1 C9 H9A 107.9
C10 C9 H9B 107.9
Co1 C9 H9B 107.9
H9A C9 H9B 107.2
C9 C10 C11 117.4(5)
C9 C10 H10A 107.9
C11 C10 H10A 107.9
C9 C10 H10B 107.9
C11 C10 H10B 107.9
H10A C10 H10B 107.2
O5 C11 N5 123.0(4)
O5 C11 C10 121.9(4)
N5 C11 C10 115.1(4)
N6 C20 C22 112.9(3)
N6 C20 C21 110.9(4)
C22 C20 C21 109.8(4)
N6 C20 H20 107.7
C22 C20 H20 107.7
C21 C20 H20 107.7
C20 C21 H21A 109.5
C20 C21 H21B 109.5
H21A C21 H21B 109.5
C20 C21 H21C 109.5
H21A C21 H21C 109.5
H21B C21 H21C 109.5
C23 C22 C31 119.1(4)
C23 C22 C20 121.8(4)
C31 C22 C20 119.0(4)
C22 C23 C24 121.7(4)
C22 C23 H23 119.1
C24 C23 H23 119.1
C25 C24 C23 119.8(4)
C25 C24 H24 120.1
C23 C24 H24 120.1
C24 C25 C26 121.9(5)
C24 C25 H25 119.0
C26 C25 H25 119.0
C25 C26 C27 121.5(5)
C25 C26 C31 118.8(4)
C27 C26 C31 119.7(5)
C28 C27 C26 121.7(6)
C28 C27 H27 119.1
C26 C27 H27 119.1
C27 C28 C29 118.3(6)
C27 C28 H28 120.8
C29 C28 H28 120.8
C30 C29 C28 122.1(6)
C30 C29 H29 119.0
C28 C29 H29 119.0
C29 C30 C31 121.2(6)
C29 C30 H30 119.4
C31 C30 H30 119.4
C30 C31 C26 117.0(5)
C30 C31 C22 124.4(4)
C26 C31 C22 118.6(4)
C33 C32 O10 113.0(9)
C33 C32 H32A 109.0
O10 C32 H32A 109.0
C33 C32 H32B 109.0
O10 C32 H32B 109.0
H32A C32 H32B 107.8
C32 C33 H33A 109.5
C32 C33 H33B 109.5
H33A C33 H33B 109.5
C32 C33 H33C 109.5
H33A C33 H33C 109.5
H33B C33 H33C 109.5
C32 O10 H010 109.5

loop_
_geom_bond_atom_site_label_1
_geom_bond_atom_site_label_2
_geom_bond_site_symmetry_2
_geom_bond_distance
_geom_bond_publ_flag
Co1 N4 . 1.883(3) yes
Co1 N2 . 1.887(4) yes
Co1 N3 . 1.889(3) yes
Co1 N1 . 1.890(3) yes
Co1 C9 . 2.013(4) yes
Co1 N6 . 2.092(3) yes
O1 N1 . 1.338(5) ?
O2 N2 . 1.357(5) ?
O2 H02 . 1.008(5) ?
O3 N3 . 1.328(5) ?
O4 N4 . 1.353(5) ?
O4 H04 . 1.006(3) ?
O5 C11 . 1.240(6) ?
N1 C1 . 1.292(6) ?
N2 C2 . 1.293(7) ?
N3 C3 . 1.289(7) ?
N4 C4 . 1.291(6) ?
N5 C11 . 1.313(6) ?
N5 H05A . .8600 ?
N5 H05B . .8600 ?
N6 C20 . 1.475(6) ?
N6 H06A . .9000 ?
N6 H06B . .9000 ?
C1 C2 . 1.468(8) ?
C1 C5 . 1.493(7) ?
C2 C6 . 1.490(7) ?
C3 C4 . 1.456(8) ?
C3 C7 . 1.506(7) ?
C4 C8 . 1.509(7) ?
C5 H5A . .9600 ?
C5 H5B . .9600 ?
C5 H5C . .9600 ?
C6 H6A . .9600 ?
C6 H6B . .9600 ?
C6 H6C . .9600 ?
C7 H7A . .9600 ?
C7 H7B . .9600 ?
C7 H7C . .9600 ?
C8 H8A . .9600 ?
C8 H8B . .9600 ?
C8 H8C . .9600 ?
C9 C10 . 1.459(7) ?
C9 H9A . .9700 ?
C9 H9B . .9700 ?
C10 C11 . 1.502(6) ?
C10 H10A . .9700 ?
C10 H10B . .9700 ?
C20 C22 . 1.523(6) ?
C20 C21 . 1.534(6) ?
C20 H20 . .9800 ?
C21 H21A . .9600 ?
C21 H21B . .9600 ?
C21 H21C . .9600 ?
C22 C23 . 1.372(6) ?
C22 C31 . 1.439(7) ?
C23 C24 . 1.408(7) ?
C23 H23 . .9300 ?
C24 C25 . 1.354(8) ?
C24 H24 . .9300 ?
C25 C26 . 1.400(8) ?
C25 H25 . .9300 ?
C26 C27 . 1.403(8) ?
C26 C31 . 1.439(7) ?
C27 C28 . 1.375(10) ?
C27 H27 . .9300 ?
C28 C29 . 1.396(11) ?
C28 H28 . .9300 ?
C29 C30 . 1.367(8) ?
C29 H29 . .9300 ?
C30 C31 . 1.411(7) ?
C30 H30 . .9300 ?
C32 C33 . 1.454(13) ?
C32 O10 . 1.455(11) ?
C32 H32A . .9700 ?
C32 H32B . .9700 ?
C33 H33A . .9600 ?
C33 H33B . .9600 ?
C33 H33C . .9600 ?
O10 H010 . .8200 ?

loop_
_geom_hbond_atom_site_label_D
_geom_hbond_atom_site_label_H
_geom_hbond_atom_site_label_A
_geom_hbond_site_symmetry_A
_geom_hbond_distance_DH
_geom_hbond_distance_HA
_geom_hbond_distance_DA
_geom_hbond_angle_DHA
O2 H02 O3 . 1.008(5) 1.482(4) 2.491(6) 179.7(3)
O4 H04 O1 . 1.006(3) 1.489(3) 2.495(5) 179.9(3)
N6 H06A O10 1_655 .90 2.56 3.288(6) 138.6
N6 H06B O5 2_545 .90 2.09 2.993(5) 177.0
N5 H05A O10 2_455 .86 2.12 2.946(5) 159.9
N5 H05B O3 1_455 .86 2.14 2.980(6) 167.0
O10 H010 O1 . .82 1.88 2.703(5) 178.9

loop_
_geom_torsion_atom_site_label_1
_geom_torsion_atom_site_label_2
_geom_torsion_atom_site_label_3
_geom_torsion_atom_site_label_4
_geom_torsion
_geom_torsion_publ_flag
N4 Co1 N1 C1 -175.3(3) ?
N2 Co1 N1 C1 2.1(3) ?
N3 Co1 N1 C1 -82(3) ?
C9 Co1 N1 C1 -86.5(3) ?
N6 Co1 N1 C1 90.3(3) ?
N4 Co1 N1 O1 4.5(3) ?
N2 Co1 N1 O1 -178.0(3) ?
N3 Co1 N1 O1 98(3) ?
C9 Co1 N1 O1 93.3(3) ?
N6 Co1 N1 O1 -89.9(3) ?
N4 Co1 N2 C2 82(4) ?
N3 Co1 N2 C2 176.0(3) ?
N1 Co1 N2 C2 -1.1(3) ?
C9 Co1 N2 C2 88.4(4) ?
N6 Co1 N2 C2 -91.3(4) ?
N4 Co1 N2 O2 -99(4) ?
N3 Co1 N2 O2 -4.7(4) ?
N1 Co1 N2 O2 178.2(4) ?
C9 Co1 N2 O2 -92.3(4) ?
N6 Co1 N2 O2 88.0(4) ?
N4 Co1 N3 C3 2.2(3) ?
N2 Co1 N3 C3 -175.2(3) ?
N1 Co1 N3 C3 -91(3) ?
C9 Co1 N3 C3 -87.0(4) ?
N6 Co1 N3 C3 96.2(3) ?
N4 Co1 N3 O3 -178.5(4) ?
N2 Co1 N3 O3 4.1(4) ?
N1 Co1 N3 O3 88(3) ?
C9 Co1 N3 O3 92.3(4) ?
N6 Co1 N3 O3 -84.5(3) ?
N2 Co1 N4 C4 92(4) ?
N3 Co1 N4 C4 -2.4(3) ?
N1 Co1 N4 C4 174.7(3) ?
C9 Co1 N4 C4 85.6(3) ?
N6 Co1 N4 C4 -94.7(3) ?
N2 Co1 N4 O4 -86(4) ?
N3 Co1 N4 O4 179.4(3) ?
N1 Co1 N4 O4 -3.5(3) ?
C9 Co1 N4 O4 -92.6(3) ?
N6 Co1 N4 O4 87.1(3) ?
N4 Co1 N6 C20 -10.8(3) ?
N2 Co1 N6 C20 168.9(3) ?
N3 Co1 N6 C20 -92.5(3) ?
N1 Co1 N6 C20 87.8(3) ?
C9 Co1 N6 C20 164(3) ?
O1 N1 C1 C2 177.5(4) ?
Co1 N1 C1 C2 -2.7(5) ?
O1 N1 C1 C5 -1.7(7) ?
Co1 N1 C1 C5 178.1(4) ?
O2 N2 C2 C1 -179.3(4) ?
Co1 N2 C2 C1 .0(5) ?
O2 N2 C2 C6 .0(7) ?
Co1 N2 C2 C6 179.3(4) ?
N1 C1 C2 N2 1.7(6) ?
C5 C1 C2 N2 -179.1(5) ?
N1 C1 C2 C6 -177.6(5) ?
C5 C1 C2 C6 1.6(8) ?
O3 N3 C3 C4 179.1(4) ?
Co1 N3 C3 C4 -1.6(5) ?
O3 N3 C3 C7 .8(7) ?
Co1 N3 C3 C7 -179.8(4) ?
O4 N4 C4 C3 -179.6(4) ?
Co1 N4 C4 C3 2.2(5) ?
O4 N4 C4 C8 1.1(7) ?
Co1 N4 C4 C8 -177.1(4) ?
N3 C3 C4 N4 -.4(6) ?
C7 C3 C4 N4 177.9(5) ?
N3 C3 C4 C8 178.9(5) ?
C7 C3 C4 C8 -2.9(8) ?
N4 Co1 C9 C10 46.2(5) ?
N2 Co1 C9 C10 -133.5(5) ?
N3 Co1 C9 C10 127.8(5) ?
N1 Co1 C9 C10 -52.5(5) ?
N6 Co1 C9 C10 -128(3) ?
Co1 C9 C10 C11 -179.6(4) yes
C9 C10 C11 O5 16.8(9) ?
C9 C10 C11 N5 -163.4(6) yes
Co1 N6 C20 C22 81.1(4) ?
Co1 N6 C20 C21 -155.2(3) ?
N6 C20 C22 C23 33.1(6) ?
C21 C20 C22 C23 -91.2(5) ?
N6 C20 C22 C31 -150.8(4) ?
C21 C20 C22 C31 84.9(5) ?
C31 C22 C23 C24 -.4(8) ?
C20 C22 C23 C24 175.7(5) ?
C22 C23 C24 C25 1.9(10) ?
C23 C24 C25 C26 -1.6(10) ?
C24 C25 C26 C27 177.9(6) ?
C24 C25 C26 C31 -.2(9) ?
C25 C26 C27 C28 179.6(7) ?
C31 C26 C27 C28 -2.3(10) ?
C26 C27 C28 C29 .9(12) ?
C27 C28 C29 C30 .6(12) ?
C28 C29 C30 C31 -.5(12) ?
C29 C30 C31 C26 -.9(9) ?
C29 C30 C31 C22 177.7(6) ?
C25 C26 C31 C30 -179.6(5) ?
C27 C26 C31 C30 2.3(8) ?
C25 C26 C31 C22 1.7(8) ?
C27 C26 C31 C22 -176.4(5) ?
C23 C22 C31 C30 -180.0(5) ?
C20 C22 C31 C30 3.9(7) ?
C23 C22 C31 C26 -1.4(7) ?
C20 C22 C31 C26 -177.5(4) ?
C10 C11 N5 H05A -179.8 yes
